data_4321515
loop_
_publ_author_name
'Peter M. Graham'
'Robert D. Pike'
'Michal Sabat'
'Rosa D. Bailey'
'William T. Pennington'

_publ_section_title
;
 Coordination Polymers of Copper(I) Halides
;
_journal_name_full 'Inorganic Chemistry'
_journal_page_first 5121
_journal_page_last 5132
_journal_paper_doi 10.1021/ic0005341
_journal_volume 39
_journal_year 2000
_chemical_formula_moiety 'C46 H38 Br2 Cu2 N2 O6 P2 '
_chemical_formula_sum 'C46 H38 Br2 Cu2 N2 O6 P2'
_chemical_formula_weight 1063.66
_space_group_IT_number 2
_symmetry_cell_setting triclinic
_symmetry_Int_Tables_number 2
_symmetry_space_group_name_Hall '-P 1'
_symmetry_space_group_name_H-M 'P -1'
_audit_creation_date 'Fri Jun 3 17:22:43 2000'
_audit_creation_method 'from TEXRAY.INF file'
_cell_angle_alpha 105.51(2)
_cell_angle_beta 96.29(3)
_cell_angle_gamma 70.38(2)
_cell_formula_units_Z 1
_cell_length_a 9.356(3)
_cell_length_b 13.298(4)
_cell_length_c 9.446(3)
_cell_measurement_reflns_used 25
_cell_measurement_temperature 173.2
_cell_measurement_theta_max 35.0
_cell_measurement_theta_min 20.0
_cell_volume 1066.4(6)
_computing_cell_refinement 'MSC/AFC Diffractometer Control'
_computing_data_collection 'MSC/AFC Diffractometer Control'
_computing_data_reduction teXsan
_computing_publication_material teXsan
_computing_structure_refinement teXsan
_computing_structure_solution 'teXsan 1.7'
_diffrn_ambient_temperature 173.2
_diffrn_measurement_device AFC6S
_diffrn_measurement_method 'omega/2-theta scans'
_diffrn_orient_matrix_UB_11 0.04311
_diffrn_orient_matrix_UB_12 0.03124
_diffrn_orient_matrix_UB_13 -0.06285
_diffrn_orient_matrix_UB_21 -0.06602
_diffrn_orient_matrix_UB_22 0.07551
_diffrn_orient_matrix_UB_23 0.04612
_diffrn_orient_matrix_UB_31 0.07840
_diffrn_orient_matrix_UB_32 0.00924
_diffrn_orient_matrix_UB_33 0.07694
_diffrn_radiation_monochromator graphite
_diffrn_radiation_source 'X-ray tube'
_diffrn_radiation_type MoKalpha
_diffrn_radiation_wavelength 0.7107
_diffrn_reflns_av_R_equivalents 3.57
_diffrn_reflns_limit_h_max 10
_diffrn_reflns_limit_h_min 0
_diffrn_reflns_limit_k_max 14
_diffrn_reflns_limit_k_min -13
_diffrn_reflns_limit_l_max 10
_diffrn_reflns_limit_l_min -10
_diffrn_reflns_number 3268
_diffrn_reflns_theta_max 23.48
_diffrn_standards_decay_% 0.00
_diffrn_standards_interval_count 100
_diffrn_standards_number 3
_exptl_absorpt_coefficient_mu 3.003
_exptl_absorpt_correction_T_max 1.000
_exptl_absorpt_correction_T_min 0.789
_exptl_absorpt_correction_type empirical
_exptl_absorpt_process_details psi-scan
_exptl_crystal_colour yellow
_exptl_crystal_density_diffrn 1.656
_exptl_crystal_description prism
_exptl_crystal_F_000 534.00
_exptl_crystal_size_max 0.380
_exptl_crystal_size_mid 0.220
_exptl_crystal_size_min 0.200
_refine_diff_density_max 0.39
_refine_diff_density_min -0.39
_refine_ls_abs_structure_details no
_refine_ls_abs_structure_Flack no
_refine_ls_extinction_method none
_refine_ls_goodness_of_fit_obs 1.290
_refine_ls_hydrogen_treatment noref
_refine_ls_matrix_type full
_refine_ls_number_constraints 0
_refine_ls_number_parameters 271
_refine_ls_number_reflns 2100
_refine_ls_number_restraints 0
_refine_ls_R_factor_obs 0.0305
_refine_ls_shift/esd_max 0.0030
_refine_ls_structure_factor_coef F
_refine_ls_weighting_scheme sigma
_refine_ls_wR_factor_obs 0.0359
_reflns_number_observed 2100
_reflns_number_total 3052
_reflns_observed_criterion 3.00
_cod_data_source_file ic0005341_5.cif
_cod_data_source_block wm2pike1_cubr_1-6-00
_cod_original_sg_symbol_H-M 'P -1 '
_cod_original_formula_sum 'C46 H38 Br2 Cu2 N2 O6 P2 '
_cod_database_code 4321515

loop_
_symmetry_equiv_pos_as_xyz
' +x, +y, +z'
' -x, -y, -z'

loop_
_atom_site_aniso_label
_atom_site_aniso_U_11
_atom_site_aniso_U_22
_atom_site_aniso_U_33
_atom_site_aniso_U_12
_atom_site_aniso_U_13
_atom_site_aniso_U_23
Br(1) 0.0202(3) 0.0236(3) 0.0210(3) -0.0074(2) 0.0025(2) 0.0039(3)
Cu(1) 0.0221(4) 0.0178(4) 0.0220(4) -0.0052(3) -0.0034(3) 0.0059(3)
P(1) 0.0189(7) 0.0180(8) 0.0148(7) -0.0072(6) 0.0008(6) 0.0056(6)
O(1) 0.016(2) 0.021(2) 0.018(2) -0.005(2) 0.000(2) 0.007(2)
O(2) 0.015(2) 0.024(2) 0.022(2) -0.008(2) 0.002(2) 0.011(2)
O(3) 0.024(2) 0.020(2) 0.017(2) -0.008(2) 0.004(2) 0.005(2)
N(1) 0.022(3) 0.016(2) 0.020(3) -0.007(2) -0.004(2) 0.008(2)
C(1) 0.022(3) 0.049(4) 0.022(3) -0.006(3) -0.002(3) 0.009(3)
C(2) 0.022(3) 0.045(4) 0.031(4) 0.005(3) 0.004(3) 0.010(3)
C(3) 0.027(3) 0.013(3) 0.021(3) -0.009(2) -0.002(2) 0.007(2)
C(4) 0.022(3) 0.029(3) 0.019(3) -0.013(3) -0.005(3) 0.006(3)
C(5) 0.020(3) 0.024(3) 0.027(4) -0.004(3) 0.002(3) 0.004(3)
C(6) 0.016(3) 0.027(3) 0.016(3) -0.011(2) -0.001(2) 0.011(3)
C(7) 0.023(3) 0.019(3) 0.024(3) -0.008(2) 0.003(2) 0.004(3)
C(8) 0.032(3) 0.028(3) 0.016(3) -0.012(3) 0.003(3) -0.002(3)
C(9) 0.023(3) 0.043(4) 0.020(3) -0.017(3) 0.001(3) 0.011(3)
C(10) 0.029(3) 0.033(4) 0.037(4) -0.015(3) -0.005(3) 0.021(3)
C(11) 0.025(3) 0.023(3) 0.024(3) -0.009(3) 0.003(3) 0.006(3)
C(12) 0.021(3) 0.015(3) 0.021(3) -0.008(2) 0.002(2) 0.001(2)
C(13) 0.030(4) 0.043(4) 0.027(4) -0.011(3) 0.003(3) 0.011(3)
C(14) 0.030(4) 0.048(4) 0.043(4) -0.007(3) 0.017(3) 0.013(4)
C(15) 0.018(3) 0.033(4) 0.051(4) -0.009(3) 0.001(3) 0.015(3)
C(16) 0.029(3) 0.035(4) 0.031(4) -0.015(3) -0.004(3) 0.015(3)
C(17) 0.023(3) 0.028(3) 0.025(3) -0.012(3) 0.000(3) 0.008(3)
C(18) 0.031(3) 0.019(3) 0.009(3) -0.005(3) 0.002(2) 0.005(2)
C(19) 0.024(3) 0.029(3) 0.024(3) -0.012(3) 0.003(3) 0.004(3)
C(20) 0.025(3) 0.025(4) 0.036(4) -0.003(3) 0.014(3) 0.005(3)
C(21) 0.038(4) 0.017(3) 0.027(3) -0.008(3) 0.012(3) 0.003(3)
C(22) 0.037(4) 0.024(3) 0.029(4) -0.015(3) -0.001(3) 0.001(3)
C(23) 0.023(3) 0.024(3) 0.015(3) -0.002(3) 0.002(2) 0.003(3)

loop_
_atom_site_label
_atom_site_fract_x
_atom_site_fract_y
_atom_site_fract_z
_atom_site_U_iso_or_equiv
_atom_site_thermal_displace_type
_atom_site_calc_flag
_atom_site_calc_attached_atom
Br(1) 0.35445(6) 0.53155(5) 0.65856(6) 0.0217(2) Uij ? ?
Cu(1) 0.45156(7) 0.40045(5) 0.42363(7) 0.0210(2) Uij ? ?
P(1) 0.5517(2) 0.2265(1) 0.4181(2) 0.0165(4) Uij ? ?
O(1) 0.7000(4) 0.1761(3) 0.5108(4) 0.0184(10) Uij ? ?
O(2) 0.4533(4) 0.1592(3) 0.4562(4) 0.019(1) Uij ? ?
O(3) 0.6123(4) 0.1593(3) 0.2558(4) 0.020(1) Uij ? ?
N(1) 0.2856(5) 0.4454(3) 0.2726(5) 0.019(1) Uij ? ?
C(1) 0.1419(6) 0.4847(5) 0.3057(6) 0.032(2) Uij ? ?
C(2) 0.0275(6) 0.5069(5) 0.2036(7) 0.037(2) Uij ? ?
C(3) 0.0591(6) 0.4894(4) 0.0568(6) 0.020(2) Uij ? ?
C(4) 0.2105(6) 0.4493(4) 0.0227(6) 0.022(2) Uij ? ?
C(5) 0.3173(6) 0.4286(4) 0.1311(6) 0.025(2) Uij ? ?
C(6) 0.6981(5) 0.1899(4) 0.6635(5) 0.017(2) Uij ? ?
C(7) 0.6764(6) 0.2927(4) 0.7587(6) 0.022(2) Uij ? ?
C(8) 0.6821(6) 0.3015(5) 0.9081(6) 0.026(2) Uij ? ?
C(9) 0.7107(6) 0.2093(5) 0.9618(6) 0.026(2) Uij ? ?
C(10) 0.7336(6) 0.1069(5) 0.8640(7) 0.029(2) Uij ? ?
C(11) 0.7259(6) 0.0960(4) 0.7148(6) 0.023(2) Uij ? ?
C(12) 0.2982(6) 0.1898(4) 0.4334(6) 0.019(2) Uij ? ?
C(13) 0.2155(6) 0.1950(5) 0.5468(6) 0.033(2) Uij ? ?
C(14) 0.0620(7) 0.2190(5) 0.5257(7) 0.040(2) Uij ? ?
C(15) -0.0045(6) 0.2392(5) 0.3956(7) 0.033(2) Uij ? ?
C(16) 0.0803(6) 0.2328(5) 0.2819(6) 0.030(2) Uij ? ?
C(17) 0.2338(6) 0.2070(5) 0.3007(6) 0.024(2) Uij ? ?
C(18) 0.6805(6) 0.0445(4) 0.2109(5) 0.020(2) Uij ? ?
C(19) 0.8345(6) 0.0010(5) 0.2098(6) 0.025(2) Uij ? ?
C(20) 0.9000(6) -0.1108(5) 0.1510(6) 0.029(2) Uij ? ?
C(21) 0.8123(7) -0.1776(4) 0.0951(6) 0.027(2) Uij ? ?
C(22) 0.6576(7) -0.1330(5) 0.0995(6) 0.030(2) Uij ? ?
C(23) 0.5911(6) -0.0210(4) 0.1574(6) 0.022(2) Uij ? ?
H(1) 0.1267 0.4991 0.4214 0.0330 Uij ? ?
H(2) -0.0862 0.5492 0.2411 0.0330 Uij ? ?
H(3) 0.2348 0.4433 -0.0909 0.0330 Uij ? ?
H(4) 0.4301 0.3973 0.1009 0.0330 Uij ? ?
H(5) 0.6378 0.3672 0.7259 0.0330 Uij ? ?
H(6) 0.6665 0.3804 0.9852 0.0330 Uij ? ?
H(7) 0.7347 0.2092 1.0718 0.0330 Uij ? ?
H(8) 0.7660 0.0327 0.8965 0.0330 Uij ? ?
H(9) 0.7607 0.0221 0.6296 0.0330 Uij ? ?
H(10) 0.2644 0.1721 0.6486 0.0330 Uij ? ?
H(11) 0.0001 0.2277 0.6206 0.0330 Uij ? ?
H(12) -0.1104 0.2556 0.3713 0.0330 Uij ? ?
H(13) 0.0380 0.2306 0.1709 0.0330 Uij ? ?
H(14) 0.2992 0.1994 0.2049 0.0330 Uij ? ?
H(15) 0.8990 0.0537 0.2603 0.0330 Uij ? ?
H(16) 1.0280 -0.1464 0.1691 0.0330 Uij ? ?
H(17) 0.8666 -0.2617 0.0616 0.0330 Uij ? ?
H(18) 0.6085 -0.1855 0.0411 0.0330 Uij ? ?
H(19) 0.4810 0.0193 0.1688 0.0330 Uij ? ?

loop_
_atom_type_symbol
_atom_type_oxidation_number
_atom_type_number_in_cell
_atom_type_scat_dispersion_real
_atom_type_scat_dispersion_imag
_atom_type_scat_source
C 0 46 0.003 0.002 'International Tables Vol C Tables 4.2.6.8 and 6.1.1.4'
H 0 38 0.000 0.000 'International Tables Vol C Tables 4.2.6.8 and 6.1.1.4'
O 0 6 0.011 0.006 'International Tables Vol C Tables 4.2.6.8 and 6.1.1.4'
P 0 2 0.102 0.094 'International Tables Vol C Tables 4.2.6.8 and 6.1.1.4'
Br 0 2 -0.290 2.459 'International Tables Vol C Tables 4.2.6.8 and 6.1.1.4'
Cu 0 2 0.320 1.265 'International Tables Vol C Tables 4.2.6.8 and 6.1.1.4'
N 0 2 0.006 0.003 'International Tables Vol C Tables 4.2.6.8 and 6.1.1.4'

loop_
_geom_angle_atom_site_label_1
_geom_angle_atom_site_label_2
_geom_angle_atom_site_label_3
_geom_angle
_geom_angle_site_symmetry_1
_geom_angle_site_symmetry_2
_geom_angle_site_symmetry_3
_geom_angle_publ_flag
Cu(1) Br(1) Cu(1) 74.32(3) ? ? ? yes
Br(1) Cu(1) Br(1) 105.68(3) ? ? ? yes
Br(1) Cu(1) P(1) 118.75(5) ? ? ? yes
Br(1) Cu(1) N(1) 104.5(1) ? ? ? yes
Br(1) Cu(1) P(1) 109.55(5) ? ? ? yes
Br(1) Cu(1) N(1) 97.2(1) ? ? ? yes
P(1) Cu(1) N(1) 118.4(1) ? ? ? yes
Cu(1) P(1) O(1) 124.4(1) ? ? ? yes
Cu(1) P(1) O(2) 120.9(1) ? ? ? yes
Cu(1) P(1) O(3) 109.3(1) ? ? ? yes
O(1) P(1) O(2) 95.9(2) ? ? ? yes
O(1) P(1) O(3) 98.6(2) ? ? ? yes
O(2) P(1) O(3) 104.0(2) ? ? ? yes
P(1) O(1) C(6) 122.3(3) ? ? ? yes
P(1) O(2) C(12) 121.3(3) ? ? ? yes
P(1) O(3) C(18) 125.1(3) ? ? ? yes
Cu(1) N(1) C(1) 121.8(4) ? ? ? yes
Cu(1) N(1) C(5) 121.6(3) ? ? ? yes
C(1) N(1) C(5) 116.4(5) ? ? ? yes
N(1) C(1) C(2) 123.0(5) ? ? ? yes
C(1) C(2) C(3) 121.1(5) ? ? ? yes
C(2) C(3) C(3) 123.2(6) ? ? ? yes
C(2) C(3) C(4) 115.8(5) ? ? ? yes
C(3) C(3) C(4) 121.1(6) ? ? ? yes
C(3) C(4) C(5) 119.4(5) ? ? ? yes
N(1) C(5) C(4) 124.4(5) ? ? ? yes
O(1) C(6) C(7) 120.7(5) ? ? ? yes
O(1) C(6) C(11) 117.6(5) ? ? ? yes
C(7) C(6) C(11) 121.7(5) ? ? ? yes
C(6) C(7) C(8) 118.7(5) ? ? ? yes
C(7) C(8) C(9) 120.8(5) ? ? ? yes
C(8) C(9) C(10) 119.4(5) ? ? ? yes
C(9) C(10) C(11) 121.0(5) ? ? ? yes
C(6) C(11) C(10) 118.4(5) ? ? ? yes
O(2) C(12) C(13) 115.9(5) ? ? ? yes
O(2) C(12) C(17) 121.2(5) ? ? ? yes
C(13) C(12) C(17) 122.8(5) ? ? ? yes
C(12) C(13) C(14) 117.8(5) ? ? ? yes
C(13) C(14) C(15) 120.2(5) ? ? ? yes
C(14) C(15) C(16) 121.4(5) ? ? ? yes
C(15) C(16) C(17) 119.0(5) ? ? ? yes
C(12) C(17) C(16) 118.9(5) ? ? ? yes
O(3) C(18) C(19) 119.5(5) ? ? ? yes
O(3) C(18) C(23) 119.4(5) ? ? ? yes
C(19) C(18) C(23) 120.9(5) ? ? ? yes
C(18) C(19) C(20) 118.9(5) ? ? ? yes
C(19) C(20) C(21) 121.1(5) ? ? ? yes
C(20) C(21) C(22) 119.3(5) ? ? ? yes
C(21) C(22) C(23) 119.9(5) ? ? ? yes
C(18) C(23) C(22) 119.9(5) ? ? ? yes
Cu(1) Br(1) Cu(1) 74.32(3) ? ? ? yes
N(1) Cu(1) P(1) 118.4(1) ? ? ? yes
N(1) Cu(1) Br(1) 104.5(1) ? ? ? yes
N(1) Cu(1) Br(1) 97.2(1) ? ? ? yes
N(1) Cu(1) C(1) 22.2(2) ? ? ? yes
N(1) Cu(1) Cu(1) 108.0(1) ? ? ? yes
N(1) Cu(1) O(3) 99.3(1) ? ? ? yes
P(1) Cu(1) Br(1) 118.75(5) ? ? ? yes
P(1) Cu(1) Br(1) 109.55(5) ? ? ? yes
P(1) Cu(1) C(1) 120.2(1) ? ? ? yes
P(1) Cu(1) Cu(1) 132.30(5) ? ? ? yes
P(1) Cu(1) O(3) 29.30(7) ? ? ? yes
Br(1) Cu(1) Br(1) 105.68(3) ? ? ? yes
Br(1) Cu(1) C(1) 85.9(1) ? ? ? yes
Br(1) Cu(1) Cu(1) 54.05(3) ? ? ? yes
Br(1) Cu(1) O(3) 148.01(7) ? ? ? yes
Br(1) Cu(1) C(1) 114.4(1) ? ? ? yes
Br(1) Cu(1) Cu(1) 51.63(2) ? ? ? yes
Br(1) Cu(1) O(3) 92.00(7) ? ? ? yes
C(1) Cu(1) Cu(1) 106.8(1) ? ? ? yes
C(1) Cu(1) O(3) 111.2(1) ? ? ? yes
Cu(1) Cu(1) O(3) 136.06(7) ? ? ? yes
O(1) P(1) O(2) 95.9(2) ? ? ? yes
O(1) P(1) O(3) 98.6(2) ? ? ? yes
O(1) P(1) Cu(1) 124.4(1) ? ? ? yes
O(2) P(1) O(3) 104.0(2) ? ? ? yes
O(2) P(1) Cu(1) 120.9(1) ? ? ? yes
O(3) P(1) Cu(1) 109.3(1) ? ? ? yes
P(1) O(1) O(2) 42.1(1) ? ? ? yes
P(1) O(1) O(3) 40.8(1) ? ? ? yes
O(2) O(1) O(3) 63.5(1) ? ? ? yes
P(1) O(2) O(1) 42.0(1) ? ? ? yes
P(1) O(2) O(3) 38.0(1) ? ? ? yes
O(1) O(2) O(3) 59.3(1) ? ? ? yes
P(1) O(3) O(1) 40.6(1) ? ? ? yes
P(1) O(3) O(2) 37.9(1) ? ? ? yes
P(1) O(3) Cu(1) 41.39(10) ? ? ? yes
O(1) O(3) O(2) 57.2(1) ? ? ? yes
O(1) O(3) Cu(1) 73.3(1) ? ? ? yes
O(2) O(3) Cu(1) 70.8(1) ? ? ? yes
C(1) N(1) Cu(1) 121.8(4) ? ? ? yes
C(1) N(1) C(2) 29.2(3) ? ? ? yes
C(1) N(1) C(3) 58.9(3) ? ? ? yes
Cu(1) N(1) C(2) 150.8(3) ? ? ? yes
Cu(1) N(1) C(3) 175.4(2) ? ? ? yes
C(2) N(1) C(3) 29.7(2) ? ? ? yes
N(1) C(1) C(2) 123.0(5) ? ? ? yes
N(1) C(1) C(3) 93.3(4) ? ? ? yes
N(1) C(1) Cu(1) 36.0(2) ? ? ? yes
C(2) C(1) C(3) 29.7(3) ? ? ? yes
C(2) C(1) Cu(1) 158.6(4) ? ? ? yes
C(3) C(1) Cu(1) 129.1(2) ? ? ? yes
C(1) C(2) C(3) 121.1(5) ? ? ? yes
C(1) C(2) N(1) 27.8(3) ? ? ? yes
C(1) C(2) C(3) 150.3(4) ? ? ? yes
C(3) C(2) N(1) 93.3(4) ? ? ? yes
C(3) C(2) C(3) 29.2(4) ? ? ? yes
N(1) C(2) C(3) 122.5(3) ? ? ? yes
C(2) C(3) C(3) 123.2(6) ? ? ? yes
C(2) C(3) C(1) 29.2(3) ? ? ? yes
C(2) C(3) C(2) 150.8(4) ? ? ? yes
C(2) C(3) N(1) 57.0(3) ? ? ? yes
C(3) C(3) C(1) 152.4(6) ? ? ? yes
C(3) C(3) C(2) 27.6(3) ? ? ? yes
C(3) C(3) N(1) 179.1(5) ? ? ? yes
C(1) C(3) C(2) 179.6(3) ? ? ? yes
C(1) C(3) N(1) 27.8(2) ? ? ? yes
C(2) C(3) N(1) 152.2(3) ? ? ? yes

loop_
_geom_bond_atom_site_label_1
_geom_bond_atom_site_label_2
_geom_bond_distance
_geom_bond_site_symmetry_1
_geom_bond_site_symmetry_2
_geom_bond_publ_flag
Br(1) Cu(1) 2.4696(8) ? ? yes
Br(1) Cu(1) 2.550(1) ? ? yes
Cu(1) P(1) 2.173(2) ? ? yes
Cu(1) N(1) 2.037(4) ? ? yes
P(1) O(1) 1.601(4) ? ? yes
P(1) O(2) 1.605(3) ? ? yes
P(1) O(3) 1.609(4) ? ? yes
O(1) C(6) 1.406(6) ? ? yes
O(2) C(12) 1.379(6) ? ? yes
O(3) C(18) 1.406(6) ? ? yes
N(1) C(1) 1.309(6) ? ? yes
N(1) C(5) 1.344(7) ? ? yes
C(1) C(2) 1.370(8) ? ? yes
C(2) C(3) 1.391(8) ? ? yes
C(3) C(3) 1.465(10) ? ? yes
C(3) C(4) 1.377(7) ? ? yes
C(4) C(5) 1.365(7) ? ? yes
C(6) C(7) 1.384(7) ? ? yes
C(6) C(11) 1.392(7) ? ? yes
C(7) C(8) 1.381(7) ? ? yes
C(8) C(9) 1.384(8) ? ? yes
C(9) C(10) 1.389(8) ? ? yes
C(10) C(11) 1.374(8) ? ? yes
C(12) C(13) 1.362(7) ? ? yes
C(12) C(17) 1.372(7) ? ? yes
C(13) C(14) 1.367(8) ? ? yes
C(14) C(15) 1.366(8) ? ? yes
C(15) C(16) 1.371(8) ? ? yes
C(16) C(17) 1.364(7) ? ? yes
C(18) C(19) 1.360(7) ? ? yes
C(18) C(23) 1.370(7) ? ? yes
C(19) C(20) 1.384(7) ? ? yes
C(20) C(21) 1.374(8) ? ? yes
C(21) C(22) 1.368(8) ? ? yes
C(22) C(23) 1.386(7) ? ? yes
